data_7113620
loop_
_publ_author_name
'Bhattacharyya, Sibaprasad'
'Clark, Aurora E.'
'Pink, Maren'
'Zaleski, Jeffrey M.'

_publ_section_title
;
 Isolation of electronic from geometric contributions to Bergman
 cyclization of metalloenediynes
;
_journal_coden_ASTM CHCOFS
_journal_issue 10
_journal_name_full
;
 Chemical Communications (Cambridge, United Kingdom)
;
_journal_page_first 1156
_journal_page_last 1157
_journal_paper_doi 10.1039/b301690k
_journal_year 2003
_chemical_formula_moiety 'C24 H24 N2'
_chemical_formula_sum 'C24 H24 N2'
_chemical_formula_weight 340.45
_space_group_IT_number 56
_symmetry_cell_setting orthorhombic
_symmetry_space_group_name_Hall '-P 2ab 2ac'
_symmetry_space_group_name_H-M 'P c c n'
_atom_sites_solution_hydrogens geom
_atom_sites_solution_primary direct
_atom_sites_solution_secondary difmap
_audit_creation_method SHELXL-97
_cell_angle_alpha 90.00
_cell_angle_beta 90.00
_cell_angle_gamma 90.00
_cell_formula_units_Z 8
_cell_length_a 15.2536(4)
_cell_length_b 34.7020(10)
_cell_length_c 7.1210(2)
_cell_measurement_reflns_used 8405
_cell_measurement_temperature 120(2)
_cell_measurement_theta_max 39.60
_cell_measurement_theta_min 2.22
_cell_volume 3769.36(18)
_computing_cell_refinement 'SAINT (Bruker, 1999)'
_computing_data_collection 'SMART (Bruker, 1999)'
_computing_data_reduction 'SAINT (Bruker, 1999)'
_computing_molecular_graphics 'XTEL (local library)'
_computing_publication_material 'XCIF (Bruker, 1999), XTEL (local library)'
_computing_structure_refinement 'SHELXL-97 (Sheldrick, 1997)'
_computing_structure_solution 'SIR-92 (Alatomare et al., 1993)'
_diffrn_ambient_temperature 120(2)
_diffrn_detector 'CCD area detector'
_diffrn_detector_area_resol_mean 44.52
_diffrn_detector_type 'Bruker SMART 6000'
_diffrn_measured_fraction_theta_full 1.000
_diffrn_measured_fraction_theta_max 1.000
_diffrn_measurement_details '0.30 degree frames measured for 5 seconds each'
_diffrn_measurement_device 'three-circle goniometer with fixed chi'
_diffrn_measurement_device_type 'Bruker Platform goniometer'
_diffrn_measurement_method \w-scans
_diffrn_radiation_monochromator graphite
_diffrn_radiation_source 'fine-focus sealed tube'
_diffrn_radiation_type MoK\a
_diffrn_radiation_wavelength 0.71073
_diffrn_reflns_av_R_equivalents 0.0459
_diffrn_reflns_av_sigmaI/netI 0.0268
_diffrn_reflns_limit_h_max 24
_diffrn_reflns_limit_h_min -24
_diffrn_reflns_limit_k_max 55
_diffrn_reflns_limit_k_min -54
_diffrn_reflns_limit_l_max 11
_diffrn_reflns_limit_l_min -11
_diffrn_reflns_number 68430
_diffrn_reflns_theta_full 35.00
_diffrn_reflns_theta_max 35.00
_diffrn_reflns_theta_min 2.21
_diffrn_standards_decay_% 0.0
_diffrn_standards_interval_time 151
_diffrn_standards_number 614
_exptl_absorpt_coefficient_mu 0.070
_exptl_absorpt_correction_T_max 0.9930
_exptl_absorpt_correction_T_min 0.9793
_exptl_absorpt_correction_type multi-scan
_exptl_absorpt_process_details 'SADABS, R. Blessing (1995)'
_exptl_crystal_colour brownish
_exptl_crystal_density_diffrn 1.200
_exptl_crystal_density_method 'not measured'
_exptl_crystal_description block
_exptl_crystal_F_000 1456
_exptl_crystal_size_max 0.30
_exptl_crystal_size_mid 0.25
_exptl_crystal_size_min 0.10
_refine_diff_density_max 0.564
_refine_diff_density_min -0.166
_refine_diff_density_rms 0.060
_refine_ls_extinction_method none
_refine_ls_goodness_of_fit_ref 1.100
_refine_ls_hydrogen_treatment riding
_refine_ls_matrix_type full
_refine_ls_number_parameters 259
_refine_ls_number_reflns 8308
_refine_ls_number_restraints 0
_refine_ls_restrained_S_all 1.100
_refine_ls_R_factor_all 0.0653
_refine_ls_R_factor_gt 0.0480
_refine_ls_shift/su_max 0.001
_refine_ls_shift/su_mean 0.000
_refine_ls_structure_factor_coef Fsqd
_refine_ls_weighting_details 'calc w=1/[\s^2^(Fo^2^)+(0.0846P)^2^+0.3427P] where P=(Fo^2^+2Fc^2^)/3'
_refine_ls_weighting_scheme calc
_refine_ls_wR_factor_gt 0.1315
_refine_ls_wR_factor_ref 0.1462
_reflns_number_gt 6378
_reflns_number_total 8308
_reflns_threshold_expression >2sigma(I)
_cod_duplicate_entry 7103656
_cod_data_source_file b301690k.txt
_cod_data_source_block 02027
_cod_depositor_comments
;
The following automatic conversions were performed:

'_exptl_absorpt_correction_type' value 'multi-scans' was replaced
with the value 'multi-scan' as specified in the replacement file
'src/cod-tools/trunk/data/replacement-values/replacement_values.lst'.

Automatic conversion script
Id: cif_fix_values 5376 2017-05-30 11:51:03Z andrius 
;
_cod_original_sg_symbol_H-M Pccn
_cod_database_code 7113620

loop_
_symmetry_equiv_pos_as_xyz
'x, y, z'
'-x+1/2, -y+1/2, z'
'x+1/2, -y, -z+1/2'
'-x, y+1/2, -z+1/2'
'-x, -y, -z'
'x-1/2, y-1/2, -z'
'-x-1/2, y, z-1/2'
'x, -y-1/2, z-1/2'

loop_
_atom_site_label
_atom_site_type_symbol
_atom_site_fract_x
_atom_site_fract_y
_atom_site_fract_z
_atom_site_U_iso_or_equiv
_atom_site_adp_type
_atom_site_occupancy
_atom_site_symmetry_multiplicity
_atom_site_calc_flag
_atom_site_refinement_flags
N1 N 0.47891(5) 0.14266(2) -0.25846(9) 0.01739(12) Uani 1 1 d .
N2 N 0.56990(4) 0.066951(19) -0.58560(10) 0.01799(13) Uani 1 1 d .
C1 C 0.45388(5) 0.17356(2) -0.38909(12) 0.01967(14) Uani 1 1 d .
H1A H 0.4201 0.1932 -0.3189 0.029(3) Uiso 1 1 calc R
H1B H 0.4146 0.1626 -0.4860 0.018(3) Uiso 1 1 calc R
C2 C 0.52787(6) 0.19288(2) -0.48424(12) 0.02107(15) Uani 1 1 d .
C3 C 0.58693(6) 0.20410(2) -0.58216(13) 0.02305(16) Uani 1 1 d .
C4 C 0.65501(7) 0.21344(3) -0.71159(14) 0.02725(18) Uani 1 1 d .
H4 H 0.6642 0.2396 -0.7455 0.042(4) Uiso 1 1 calc R
C5 C 0.70652(6) 0.18594(3) -0.78687(14) 0.02834(19) Uani 1 1 d .
H5 H 0.7503 0.1931 -0.8750 0.037(4) Uiso 1 1 calc R
C6 C 0.69695(6) 0.14636(3) -0.73753(13) 0.02505(17) Uani 1 1 d .
C7 C 0.68475(5) 0.11396(3) -0.68238(13) 0.02323(16) Uani 1 1 d .
C8 C 0.66372(5) 0.07693(2) -0.59097(13) 0.02146(15) Uani 1 1 d .
H8A H 0.6955 0.0561 -0.6576 0.027(3) Uiso 1 1 calc R
H8B H 0.6861 0.0777 -0.4605 0.024(3) Uiso 1 1 calc R
C9 C 0.54435(5) 0.11592(2) -0.33554(11) 0.01841(14) Uani 1 1 d .
H9A H 0.5541 0.0946 -0.2454 0.028(3) Uiso 1 1 calc R
H9B H 0.6007 0.1297 -0.3525 0.020(3) Uiso 1 1 calc R
C10 C 0.51492(5) 0.09931(2) -0.52318(11) 0.01777(14) Uani 1 1 d .
H10A H 0.4535 0.0904 -0.5120 0.024(3) Uiso 1 1 calc R
H10B H 0.5167 0.1199 -0.6194 0.017(3) Uiso 1 1 calc R
C11 C 0.50884(5) 0.15913(2) -0.07899(11) 0.01910(14) Uani 1 1 d .
H11A H 0.5467 0.1817 -0.1038 0.021(3) Uiso 1 1 calc R
H11B H 0.5440 0.1398 -0.0103 0.027(3) Uiso 1 1 calc R
C12 C 0.43189(5) 0.17126(2) 0.04020(11) 0.01678(13) Uani 1 1 d .
C13 C 0.41841(5) 0.20929(2) 0.09512(12) 0.02032(15) Uani 1 1 d .
H13 H 0.4583 0.2287 0.0560 0.026(3) Uiso 1 1 calc R
C14 C 0.34679(6) 0.21902(2) 0.20720(13) 0.02302(16) Uani 1 1 d .
H14 H 0.3384 0.2450 0.2446 0.038(4) Uiso 1 1 calc R
C15 C 0.28782(6) 0.19104(3) 0.26436(12) 0.02188(15) Uani 1 1 d .
H15 H 0.2392 0.1978 0.3409 0.032(3) Uiso 1 1 calc R
C16 C 0.30026(6) 0.15295(3) 0.20889(12) 0.02217(15) Uani 1 1 d .
H16 H 0.2598 0.1336 0.2468 0.037(4) Uiso 1 1 calc R
C17 C 0.37178(6) 0.14325(2) 0.09820(12) 0.02025(15) Uani 1 1 d .
H17 H 0.3801 0.1172 0.0613 0.025(3) Uiso 1 1 calc R
C18 C 0.53759(5) 0.05383(2) -0.76993(12) 0.02033(15) Uani 1 1 d .
H18A H 0.5422 0.0754 -0.8606 0.022(3) Uiso 1 1 calc R
H18B H 0.4748 0.0470 -0.7584 0.029(3) Uiso 1 1 calc R
C19 C 0.58702(5) 0.01962(2) -0.84611(12) 0.01838(14) Uani 1 1 d .
C20 C 0.58031(6) -0.01662(2) -0.76179(13) 0.02162(15) Uani 1 1 d .
H20 H 0.5434 -0.0200 -0.6556 0.030(3) Uiso 1 1 calc R
C21 C 0.62750(6) -0.04777(2) -0.83286(13) 0.02378(16) Uani 1 1 d .
H21 H 0.6227 -0.0723 -0.7751 0.033(4) Uiso 1 1 calc R
C22 C 0.68175(6) -0.04291(2) -0.98864(13) 0.02397(17) Uani 1 1 d .
H22 H 0.7149 -0.0640 -1.0352 0.034(3) Uiso 1 1 calc R
C23 C 0.68733(6) -0.00726(3) -1.07543(13) 0.02454(17) Uani 1 1 d .
H23 H 0.7233 -0.0040 -1.1832 0.032(3) Uiso 1 1 calc R
C24 C 0.64005(6) 0.02378(2) -1.00405(13) 0.02197(15) Uani 1 1 d .
H24 H 0.6440 0.0482 -1.0640 0.026(3) Uiso 1 1 calc R

loop_
_atom_site_aniso_label
_atom_site_aniso_U_11
_atom_site_aniso_U_22
_atom_site_aniso_U_33
_atom_site_aniso_U_23
_atom_site_aniso_U_13
_atom_site_aniso_U_12
N1 0.0183(3) 0.0178(3) 0.0161(3) -0.0003(2) -0.0002(2) 0.0039(2)
N2 0.0170(3) 0.0162(3) 0.0208(3) -0.0026(2) -0.0004(2) 0.0022(2)
C1 0.0193(3) 0.0199(3) 0.0198(3) 0.0011(3) -0.0009(3) 0.0049(2)
C2 0.0251(4) 0.0173(3) 0.0208(3) 0.0007(3) -0.0031(3) 0.0032(3)
C3 0.0273(4) 0.0192(3) 0.0226(4) 0.0022(3) -0.0044(3) -0.0002(3)
C4 0.0308(4) 0.0256(4) 0.0254(4) 0.0056(3) -0.0014(3) -0.0072(3)
C5 0.0291(4) 0.0315(4) 0.0243(4) 0.0024(3) 0.0036(3) -0.0095(3)
C6 0.0209(4) 0.0305(4) 0.0237(4) -0.0045(3) 0.0033(3) -0.0044(3)
C7 0.0171(3) 0.0276(4) 0.0250(4) -0.0064(3) 0.0024(3) -0.0013(3)
C8 0.0173(3) 0.0211(3) 0.0260(4) -0.0050(3) -0.0023(3) 0.0037(3)
C9 0.0188(3) 0.0178(3) 0.0186(3) 0.0001(3) -0.0003(2) 0.0045(2)
C10 0.0166(3) 0.0167(3) 0.0199(3) -0.0009(2) 0.0009(2) 0.0024(2)
C11 0.0180(3) 0.0211(3) 0.0181(3) -0.0013(3) -0.0015(2) 0.0010(2)
C12 0.0188(3) 0.0157(3) 0.0157(3) -0.0009(2) -0.0017(2) 0.0007(2)
C13 0.0217(3) 0.0155(3) 0.0237(4) -0.0015(3) -0.0025(3) -0.0003(2)
C14 0.0259(4) 0.0183(3) 0.0249(4) -0.0048(3) -0.0024(3) 0.0050(3)
C15 0.0225(3) 0.0254(4) 0.0177(3) -0.0013(3) -0.0003(3) 0.0055(3)
C16 0.0238(4) 0.0225(4) 0.0202(3) 0.0010(3) 0.0019(3) -0.0015(3)
C17 0.0246(4) 0.0158(3) 0.0204(3) -0.0018(3) 0.0013(3) -0.0009(3)
C18 0.0197(3) 0.0185(3) 0.0228(4) -0.0023(3) -0.0020(3) 0.0019(3)
C19 0.0179(3) 0.0164(3) 0.0208(3) -0.0028(3) -0.0007(3) -0.0012(2)
C20 0.0239(3) 0.0179(3) 0.0230(4) -0.0021(3) 0.0032(3) -0.0019(3)
C21 0.0268(4) 0.0164(3) 0.0282(4) -0.0032(3) 0.0038(3) -0.0022(3)
C22 0.0239(4) 0.0179(3) 0.0301(4) -0.0076(3) 0.0046(3) -0.0028(3)
C23 0.0241(4) 0.0221(4) 0.0274(4) -0.0045(3) 0.0069(3) -0.0040(3)
C24 0.0226(3) 0.0193(3) 0.0240(4) -0.0010(3) 0.0030(3) -0.0024(3)

loop_
_atom_type_symbol
_atom_type_description
_atom_type_scat_dispersion_real
_atom_type_scat_dispersion_imag
_atom_type_scat_source
C C 0.0033 0.0016 'International Tables Vol C Tables 4.2.6.8 and 6.1.1.4'
H H 0.0000 0.0000 'International Tables Vol C Tables 4.2.6.8 and 6.1.1.4'
N N 0.0061 0.0033 'International Tables Vol C Tables 4.2.6.8 and 6.1.1.4'

loop_
_geom_angle_atom_site_label_1
_geom_angle_atom_site_label_2
_geom_angle_atom_site_label_3
_geom_angle
C9 N1 C1 113.63(6)
C9 N1 C11 111.03(6)
C1 N1 C11 110.28(6)
C10 N2 C8 112.49(6)
C10 N2 C18 108.32(6)
C8 N2 C18 111.98(7)
N1 C1 C2 115.02(7)
N1 C1 H1A 108.5
C2 C1 H1A 108.5
N1 C1 H1B 108.5
C2 C1 H1B 108.5
H1A C1 H1B 107.5
C3 C2 C1 169.78(9)
C2 C3 C4 173.17(10)
C5 C4 C3 121.39(9)
C5 C4 H4 119.3
C3 C4 H4 119.3
C4 C5 C6 121.65(9)
C4 C5 H5 119.2
C6 C5 H5 119.2
C7 C6 C5 174.29(10)
C6 C7 C8 171.67(9)
N2 C8 C7 115.30(7)
N2 C8 H8A 108.4
C7 C8 H8A 108.4
N2 C8 H8B 108.4
C7 C8 H8B 108.4
H8A C8 H8B 107.5
N1 C9 C10 111.51(6)
N1 C9 H9A 109.3
C10 C9 H9A 109.3
N1 C9 H9B 109.3
C10 C9 H9B 109.3
H9A C9 H9B 108.0
N2 C10 C9 112.72(6)
N2 C10 H10A 109.0
C9 C10 H10A 109.0
N2 C10 H10B 109.0
C9 C10 H10B 109.0
H10A C10 H10B 107.8
N1 C11 C12 110.82(6)
N1 C11 H11A 109.5
C12 C11 H11A 109.5
N1 C11 H11B 109.5
C12 C11 H11B 109.5
H11A C11 H11B 108.1
C13 C12 C17 118.64(7)
C13 C12 C11 122.53(7)
C17 C12 C11 118.83(7)
C12 C13 C14 120.41(8)
C12 C13 H13 119.8
C14 C13 H13 119.8
C15 C14 C13 120.50(8)
C15 C14 H14 119.8
C13 C14 H14 119.8
C14 C15 C16 119.58(8)
C14 C15 H15 120.2
C16 C15 H15 120.2
C17 C16 C15 119.92(8)
C17 C16 H16 120.0
C15 C16 H16 120.0
C16 C17 C12 120.96(7)
C16 C17 H17 119.5
C12 C17 H17 119.5
N2 C18 C19 113.35(7)
N2 C18 H18A 108.9
C19 C18 H18A 108.9
N2 C18 H18B 108.9
C19 C18 H18B 108.9
H18A C18 H18B 107.7
C24 C19 C20 118.86(7)
C24 C19 C18 119.97(7)
C20 C19 C18 121.17(8)
C21 C20 C19 120.27(8)
C21 C20 H20 119.9
C19 C20 H20 119.9
C20 C21 C22 120.12(8)
C20 C21 H21 119.9
C22 C21 H21 119.9
C23 C22 C21 119.95(8)
C23 C22 H22 120.0
C21 C22 H22 120.0
C22 C23 C24 119.74(8)
C22 C23 H23 120.1
C24 C23 H23 120.1
C23 C24 C19 121.04(8)
C23 C24 H24 119.5
C19 C24 H24 119.5

loop_
_geom_bond_atom_site_label_1
_geom_bond_atom_site_label_2
_geom_bond_distance
N1 C9 1.4692(10)
N1 C1 1.4700(10)
N1 C11 1.4726(10)
N2 C10 1.4704(10)
N2 C8 1.4728(11)
N2 C18 1.4742(11)
C1 C2 1.4772(12)
C1 H1A 0.9900
C1 H1B 0.9900
C2 C3 1.2039(13)
C3 C4 1.4258(13)
C4 C5 1.3475(15)
C4 H4 0.9500
C5 C6 1.4252(14)
C5 H5 0.9500
C6 C7 1.2054(13)
C7 C8 1.4758(13)
C8 H8A 0.9900
C8 H8B 0.9900
C9 C10 1.5229(11)
C9 H9A 0.9900
C9 H9B 0.9900
C10 H10A 0.9900
C10 H10B 0.9900
C11 C12 1.5084(11)
C11 H11A 0.9900
C11 H11B 0.9900
C12 C13 1.3916(11)
C12 C17 1.3987(11)
C13 C14 1.3945(12)
C13 H13 0.9500
C14 C15 1.3846(13)
C14 H14 0.9500
C15 C16 1.3924(12)
C15 H15 0.9500
C16 C17 1.3875(12)
C16 H16 0.9500
C17 H17 0.9500
C18 C19 1.5073(11)
C18 H18A 0.9900
C18 H18B 0.9900
C19 C24 1.3928(12)
C19 C20 1.3975(11)
C20 C21 1.3937(12)
C20 H20 0.9500
C21 C22 1.3942(13)
C21 H21 0.9500
C22 C23 1.3857(13)
C22 H22 0.9500
C23 C24 1.3923(12)
C23 H23 0.9500
C24 H24 0.9500

loop_
_geom_torsion_atom_site_label_1
_geom_torsion_atom_site_label_2
_geom_torsion_atom_site_label_3
_geom_torsion_atom_site_label_4
_geom_torsion
C9 N1 C1 C2 -46.33(9)
C11 N1 C1 C2 79.05(8)
N1 C1 C2 C3 87.1(5)
C1 C2 C3 C4 -2.8(12)
C2 C3 C4 C5 -38.3(8)
C3 C4 C5 C6 -1.55(15)
C4 C5 C6 C7 -16.8(11)
C5 C6 C7 C8 -4.5(15)
C10 N2 C8 C7 -46.86(10)
C18 N2 C8 C7 75.41(9)
C6 C7 C8 N2 69.8(7)
C1 N1 C9 C10 -53.87(9)
C11 N1 C9 C10 -178.86(6)
C8 N2 C10 C9 -54.05(9)
C18 N2 C10 C9 -178.37(6)
N1 C9 C10 N2 -168.59(6)
C9 N1 C11 C12 -154.52(7)
C1 N1 C11 C12 78.64(8)
N1 C11 C12 C13 -118.42(8)
N1 C11 C12 C17 61.70(9)
C17 C12 C13 C14 0.61(12)
C11 C12 C13 C14 -179.27(8)
C12 C13 C14 C15 -0.42(13)
C13 C14 C15 C16 -0.14(13)
C14 C15 C16 C17 0.48(13)
C15 C16 C17 C12 -0.27(13)
C13 C12 C17 C16 -0.27(12)
C11 C12 C17 C16 179.61(8)
C10 N2 C18 C19 -177.97(7)
C8 N2 C18 C19 57.41(9)
N2 C18 C19 C24 -111.76(9)
N2 C18 C19 C20 68.70(10)
C24 C19 C20 C21 1.34(13)
C18 C19 C20 C21 -179.11(8)
C19 C20 C21 C22 0.02(14)
C20 C21 C22 C23 -1.38(14)
C21 C22 C23 C24 1.34(14)
C22 C23 C24 C19 0.05(14)
C20 C19 C24 C23 -1.39(13)
C18 C19 C24 C23 179.06(8)
